data_4077771
loop_
_publ_author_name
'Vicente, Jos\'e'
'Chicote, Mar\'ia-Teresa'
'MacBeath, Calum'
'Fern\'andez-Baeza, Juan'
'Bautista, Delia'

_publ_section_title
;
 Nucleophilic Attack of Carbonyl-Stabilized Phosphorus Ylides on
 1,5-Cyclooctadiene Complexes of Palladium and Platinum
;
_journal_issue 14
_journal_name_full Organometallics
_journal_page_first 2677
_journal_paper_doi 10.1021/om9901022
_journal_volume 18
_journal_year 1999
_chemical_formula_sum 'C41 H41 F6 N2 O8 P Pt S2'
_chemical_formula_weight 1093.94
_chemical_name_systematic
; 
 ? 
;
_space_group_IT_number 14
_symmetry_cell_setting monoclinic
_symmetry_space_group_name_Hall '-P 2yn'
_symmetry_space_group_name_H-M 'P 1 21/n 1'
_atom_sites_solution_hydrogens geom
_atom_sites_solution_primary Patterson
_atom_sites_solution_secondary difmap
_audit_creation_method SHELXL
_cell_angle_alpha 90.00
_cell_angle_beta 102.980(4)
_cell_angle_gamma 90.00
_cell_formula_units_Z 4
_cell_length_a 15.8478(12)
_cell_length_b 12.6315(8)
_cell_length_c 21.8574(12)
_cell_measurement_reflns_used 62
_cell_measurement_temperature 173(2)
_cell_measurement_theta_max 12.48
_cell_measurement_theta_min 4.84
_cell_volume 4263.6(5)
_computing_cell_refinement 'Siemens XSCANS'
_computing_data_collection 'Siemens XSCANS'
_computing_data_reduction 'Siemens XSCANS'
_computing_molecular_graphics 'Siemens SHELXTL'
_computing_publication_material 'Siemens SHELXTL'
_computing_structure_refinement 'SHELXL-93 (Sheldrick, 1993)'
_computing_structure_solution 'SHELXS-86 (Sheldrick, 1990)'
_diffrn_ambient_temperature 173(2)
_diffrn_measurement_device 'Siemens P4'
_diffrn_measurement_method \w-scans
_diffrn_radiation_monochromator graphite
_diffrn_radiation_source 'fine-focus sealed tube'
_diffrn_radiation_type MoK\a
_diffrn_radiation_wavelength 0.71073
_diffrn_reflns_av_R_equivalents 0.0680
_diffrn_reflns_av_sigmaI/netI 0.0781
_diffrn_reflns_limit_h_max 18
_diffrn_reflns_limit_h_min -18
_diffrn_reflns_limit_k_max 15
_diffrn_reflns_limit_k_min 0
_diffrn_reflns_limit_l_max 25
_diffrn_reflns_limit_l_min -25
_diffrn_reflns_number 14976
_diffrn_reflns_theta_max 25.00
_diffrn_reflns_theta_min 3.02
_diffrn_standards_interval_count 247
_diffrn_standards_number 3
_exptl_absorpt_coefficient_mu 3.507
_exptl_absorpt_correction_T_max 0.87112
_exptl_absorpt_correction_T_min 0.64259
_exptl_absorpt_correction_type Psi-scans
_exptl_crystal_colour colourless
_exptl_crystal_density_diffrn 1.704
_exptl_crystal_description block
_exptl_crystal_F_000 2176
_exptl_crystal_size_max 0.40
_exptl_crystal_size_mid 0.36
_exptl_crystal_size_min 0.15
_refine_diff_density_max 1.281
_refine_diff_density_min -1.085
_refine_diff_density_rms 0.116
_refine_ls_extinction_method none
_refine_ls_goodness_of_fit_all 0.982
_refine_ls_goodness_of_fit_obs 1.026
_refine_ls_hydrogen_treatment riding
_refine_ls_matrix_type full
_refine_ls_number_parameters 592
_refine_ls_number_reflns 7495
_refine_ls_number_restraints 822
_refine_ls_restrained_S_all 0.997
_refine_ls_restrained_S_obs 1.039
_refine_ls_R_factor_all 0.0647
_refine_ls_R_factor_obs 0.0437
_refine_ls_shift/esd_max 0.015
_refine_ls_shift/esd_mean 0.001
_refine_ls_structure_factor_coef Fsqd
_refine_ls_weighting_details 'w=1/[\s^2^(Fo^2^)+(0.0440P)^2^+12.9789P] where P=(Fo^2^+2Fc^2^)/3'
_refine_ls_weighting_scheme calc
_refine_ls_wR_factor_all 0.1087
_refine_ls_wR_factor_obs 0.0987
_reflns_number_observed 5786
_reflns_number_total 7495
_reflns_observed_criterion >2sigma(I)
_cod_data_source_file om9901022.cif
_cod_data_source_block cmb03new_compound_4
_cod_depositor_comments
;
The following automatic conversions were performed:

'_refine_ls_weighting_scheme' value 'calc
w=1/[\s^2^(Fo^2^)+(0.0440P)^2^+12.9789P] where P=(Fo^2^+2Fc^2^)/3'
was changed to 'calc'. New tag '_refine_ls_weighting_details' was
created. The value of the new tag was set to
'w=1/[\s^2^(Fo^2^)+(0.0440P)^2^+12.9789P] where P=(Fo^2^+2Fc^2^)/3'.

Automatic conversion script
Id: cif_fix_values 3143 2015-03-26 13:38:13Z robertas 
;
_cod_original_sg_symbol_H-M P2(1)/n
_cod_database_code 4077771

loop_
_symmetry_equiv_pos_as_xyz
'x, y, z'
'-x+1/2, y+1/2, -z+1/2'
'-x, -y, -z'
'x-1/2, -y-1/2, z-1/2'

loop_
_atom_site_aniso_label
_atom_site_aniso_U_11
_atom_site_aniso_U_22
_atom_site_aniso_U_33
_atom_site_aniso_U_23
_atom_site_aniso_U_13
_atom_site_aniso_U_12
Pt 0.03144(14) 0.03434(15) 0.03273(14) -0.00403(12) 0.00895(10) -0.00994(12)
O1 0.060(4) 0.066(4) 0.054(3) 0.010(3) -0.008(3) 0.009(3)
P1 0.0338(9) 0.0329(9) 0.0290(8) 0.0019(7) 0.0047(7) -0.0080(7)
C1 0.035(4) 0.038(4) 0.040(3) 0.004(3) 0.015(3) -0.001(3)
C2 0.023(3) 0.031(3) 0.035(3) 0.004(3) 0.009(2) -0.003(3)
C3 0.041(4) 0.030(3) 0.036(3) 0.005(3) 0.008(3) -0.010(3)
C4 0.041(4) 0.039(4) 0.039(4) 0.006(3) 0.014(3) -0.009(3)
C5 0.040(4) 0.037(4) 0.042(4) 0.005(3) 0.013(3) -0.008(3)
C6 0.047(4) 0.026(3) 0.057(4) -0.004(3) 0.013(3) -0.008(3)
C7 0.055(4) 0.040(4) 0.077(6) -0.014(4) 0.019(4) 0.003(4)
C8 0.044(4) 0.046(4) 0.056(4) -0.011(4) 0.019(4) 0.001(3)
C9 0.026(3) 0.037(4) 0.041(3) -0.002(3) 0.006(3) -0.004(3)
C10 0.038(4) 0.038(4) 0.075(5) -0.002(4) 0.001(4) 0.000(3)
O2 0.064(4) 0.060(4) 0.108(5) -0.015(4) -0.030(4) 0.019(3)
C11 0.100(9) 0.052(6) 0.169(13) 0.000(7) -0.042(9) 0.030(6)
N1 0.040(3) 0.039(3) 0.038(3) 0.001(2) 0.007(3) -0.013(3)
C12 0.051(4) 0.058(5) 0.039(4) -0.007(4) 0.011(3) -0.019(4)
C13 0.062(5) 0.063(5) 0.047(4) -0.013(4) 0.002(4) -0.026(4)
C14 0.040(4) 0.067(6) 0.067(5) -0.004(4) -0.008(4) -0.018(4)
C15 0.035(4) 0.057(5) 0.064(5) -0.005(4) 0.004(3) -0.003(4)
C16 0.040(4) 0.037(4) 0.049(4) -0.010(3) 0.008(3) -0.008(3)
N2 0.039(3) 0.049(3) 0.029(3) 0.003(3) 0.001(2) -0.013(3)
C17 0.044(4) 0.060(5) 0.057(5) 0.016(4) 0.005(4) -0.004(4)
C18 0.060(5) 0.072(6) 0.085(6) 0.040(5) 0.003(4) -0.012(4)
C19 0.077(6) 0.082(6) 0.054(5) 0.031(5) -0.007(4) -0.026(5)
C20 0.071(6) 0.074(6) 0.036(4) 0.002(4) 0.010(4) -0.036(4)
C21 0.055(5) 0.064(5) 0.037(4) -0.003(3) 0.013(3) -0.018(4)
C31 0.063(4) 0.041(4) 0.051(4) -0.008(4) 0.026(4) -0.017(4)
C32 0.098(6) 0.053(5) 0.040(4) -0.006(4) 0.025(4) -0.029(5)
C33 0.171(9) 0.065(6) 0.062(5) -0.012(5) 0.065(6) -0.046(7)
C34 0.175(9) 0.057(6) 0.106(7) -0.012(6) 0.106(8) -0.028(8)
C35 0.105(7) 0.047(5) 0.132(8) -0.006(6) 0.085(7) -0.017(5)
C36 0.061(5) 0.044(4) 0.083(5) -0.009(4) 0.041(4) -0.011(4)
C41 0.031(3) 0.035(3) 0.047(4) 0.003(3) 0.002(3) -0.010(3)
C42 0.070(6) 0.043(5) 0.093(6) 0.010(4) 0.032(5) 0.005(4)
C43 0.079(7) 0.059(6) 0.150(8) 0.042(6) 0.026(8) 0.021(5)
C44 0.073(7) 0.056(5) 0.118(7) 0.051(6) -0.035(6) -0.015(5)
C45 0.069(6) 0.074(6) 0.060(5) 0.030(4) -0.027(4) -0.036(5)
C46 0.048(4) 0.046(4) 0.041(4) 0.011(3) -0.004(3) -0.017(3)
C51 0.043(4) 0.042(4) 0.028(3) 0.009(3) 0.000(3) -0.015(3)
C52 0.041(4) 0.065(5) 0.038(4) 0.006(4) 0.001(3) -0.015(4)
C53 0.043(4) 0.074(5) 0.046(4) 0.018(4) -0.001(3) -0.014(4)
C54 0.068(5) 0.075(6) 0.037(4) 0.014(4) -0.010(4) -0.037(5)
C55 0.082(6) 0.070(6) 0.040(4) -0.004(4) -0.003(4) -0.039(5)
C56 0.072(5) 0.050(5) 0.044(4) -0.006(3) 0.012(4) -0.026(4)
F1 0.131(8) 0.054(4) 0.108(7) 0.000(4) 0.056(6) 0.013(4)
F2 0.042(4) 0.113(6) 0.114(7) 0.023(6) 0.008(4) -0.005(4)
F3 0.085(5) 0.086(5) 0.057(4) -0.007(4) 0.041(4) 0.004(4)
S1 0.050(2) 0.062(2) 0.0313(14) -0.0096(13) 0.0160(12) -0.0126(14)
O3 0.078(6) 0.053(5) 0.078(6) -0.006(4) 0.028(5) -0.004(4)
O4 0.056(5) 0.135(8) 0.034(4) -0.003(4) 0.016(4) 0.009(5)
O5 0.051(5) 0.108(7) 0.075(5) -0.028(5) 0.015(4) -0.033(5)
F4 0.074(7) 0.154(11) 0.089(7) -0.022(7) -0.001(6) 0.058(7)
F5 0.189(16) 0.352(27) 0.079(8) -0.104(13) -0.057(9) 0.151(17)
F6 0.221(18) 0.110(10) 0.156(14) -0.021(11) 0.007(13) -0.019(12)
S2 0.138(5) 0.059(3) 0.045(2) -0.016(2) -0.021(3) 0.048(3)
O6 0.089(9) 0.055(6) 0.028(4) -0.011(4) -0.027(5) 0.026(6)
O7 0.209(17) 0.179(15) 0.072(8) -0.072(9) -0.088(9) 0.174(14)
O8 0.147(14) 0.138(12) 0.088(9) 0.059(9) 0.050(9) 0.060(11)

loop_
_atom_site_label
_atom_site_type_symbol
_atom_site_fract_x
_atom_site_fract_y
_atom_site_fract_z
_atom_site_U_iso_or_equiv
_atom_site_thermal_displace_type
_atom_site_occupancy
_atom_site_calc_flag
_atom_site_refinement_flags
_atom_site_disorder_group
Pt Pt 0.07464(2) 1.04029(2) 0.843620(11) 0.03256(10) Uani 1 d . .
O1 O 0.3914(4) 1.1139(5) 1.0779(3) 0.063(2) Uani 1 d U .
P1 P 0.30327(11) 1.29080(14) 1.00658(8) 0.0323(4) Uani 1 d . .
C1 C 0.2042(4) 1.0641(5) 0.8819(3) 0.0367(15) Uani 1 d U .
H1 H 0.2260(4) 1.1174(5) 0.8554(3) 0.044 Uiso 1 calc R .
C2 C 0.2176(4) 1.1101(5) 0.9490(3) 0.0291(13) Uani 1 d U .
H2 H 0.1761(4) 1.1705(5) 0.9461(3) 0.035 Uiso 1 calc R .
C3 C 0.1957(4) 1.0326(5) 0.9982(3) 0.0362(14) Uani 1 d U .
H3A H 0.2317(4) 0.9682(5) 0.9997(3) 0.043 Uiso 1 calc R .
H3B H 0.2109(4) 1.0664(5) 1.0401(3) 0.043 Uiso 1 calc R .
C4 C 0.1012(5) 1.0005(6) 0.9844(3) 0.039(2) Uani 1 d U .
H4A H 0.0931(5) 0.9527(6) 1.0185(3) 0.047 Uiso 1 calc R .
H4B H 0.0666(5) 1.0649(6) 0.9868(3) 0.047 Uiso 1 calc R .
C5 C 0.0634(5) 0.9467(5) 0.9230(3) 0.039(2) Uani 1 d U .
H5 H 0.0025(5) 0.9227(5) 0.9203(3) 0.047 Uiso 1 calc R .
C6 C 0.1045(5) 0.8869(5) 0.8847(4) 0.043(2) Uani 1 d U .
H6 H 0.0669(5) 0.8296(5) 0.8615(4) 0.052 Uiso 1 calc R .
C7 C 0.1995(5) 0.8637(6) 0.8937(4) 0.057(2) Uani 1 d U .
H7A H 0.2074(5) 0.8016(6) 0.8680(4) 0.068 Uiso 1 calc R .
H7B H 0.2238(5) 0.8459(6) 0.9383(4) 0.068 Uiso 1 calc R .
C8 C 0.2484(5) 0.9583(6) 0.8751(4) 0.047(2) Uani 1 d U .
H8A H 0.3078(5) 0.9594(6) 0.9017(4) 0.057 Uiso 1 calc R .
H8B H 0.2530(5) 0.9497(6) 0.8310(4) 0.057 Uiso 1 calc R .
C9 C 0.3107(4) 1.1583(5) 0.9736(3) 0.0348(14) Uani 1 d U .
H9 H 0.3392(4) 1.1648(5) 0.9373(3) 0.042 Uiso 1 calc R .
C10 C 0.3682(5) 1.0914(6) 1.0238(4) 0.052(2) Uani 1 d U .
O2 O 0.3893(4) 1.0042(5) 0.9987(4) 0.085(2) Uani 1 d U .
C11 C 0.4311(9) 0.9260(9) 1.0457(7) 0.118(5) Uani 1 d U .
H11A H 0.4453(9) 0.8624(9) 1.0244(7) 0.142 Uiso 1 calc R .
H11B H 0.3915(9) 0.9072(9) 1.0726(7) 0.142 Uiso 1 calc R .
H11C H 0.4842(9) 0.9563(9) 1.0715(7) 0.142 Uiso 1 calc R .
N1 N -0.0602(4) 1.0126(5) 0.8028(3) 0.0390(13) Uani 1 d DU .
C12 C -0.0827(5) 0.9625(6) 0.7471(3) 0.049(2) Uani 1 d DU .
H12 H -0.0384(5) 0.9367(6) 0.7281(3) 0.059 Uiso 1 calc R .
C13 C -0.1674(6) 0.9476(7) 0.7171(4) 0.059(2) Uani 1 d DU .
H13 H -0.1814(6) 0.9126(7) 0.6776(4) 0.071 Uiso 1 calc R .
C14 C -0.2317(6) 0.9835(7) 0.7444(4) 0.061(2) Uani 1 d DU .
H14 H -0.2908(6) 0.9734(7) 0.7244(4) 0.073 Uiso 1 calc R .
C15 C -0.2090(5) 1.0341(7) 0.8008(4) 0.053(2) Uani 1 d DU .
H15 H -0.2525(5) 1.0595(7) 0.8206(4) 0.064 Uiso 1 calc R .
C16 C -0.1228(5) 1.0483(6) 0.8290(4) 0.042(2) Uani 1 d DU .
H16 H -0.1078(5) 1.0844(6) 0.8680(4) 0.051 Uiso 1 calc R .
N2 N 0.0719(4) 1.1626(5) 0.7810(2) 0.0399(13) Uani 1 d DU .
C17 C 0.0104(5) 1.2377(7) 0.7736(4) 0.055(2) Uani 1 d DU .
H17 H -0.0304(5) 1.2360(7) 0.7994(4) 0.066 Uiso 1 calc R .
C18 C 0.0045(6) 1.3165(8) 0.7299(5) 0.074(3) Uani 1 d DU .
H18 H -0.0390(6) 1.3693(8) 0.7260(5) 0.089 Uiso 1 calc R .
C19 C 0.0620(7) 1.3181(9) 0.6920(4) 0.074(3) Uani 1 d DU .
H19 H 0.0581(7) 1.3716(9) 0.6610(4) 0.089 Uiso 1 calc R .
C20 C 0.1239(6) 1.2444(8) 0.6984(4) 0.061(2) Uani 1 d DU .
H20 H 0.1640(6) 1.2454(8) 0.6721(4) 0.073 Uiso 1 calc R .
C21 C 0.1290(6) 1.1670(7) 0.7435(3) 0.052(2) Uani 1 d DU .
H21 H 0.1738(6) 1.1156(7) 0.7484(3) 0.062 Uiso 1 calc R .
C31 C 0.2430(6) 1.2862(6) 1.0661(4) 0.050(2) Uani 1 d DU .
C32 C 0.2869(7) 1.2673(6) 1.1291(4) 0.062(2) Uani 1 d DU .
H32 H 0.3483(7) 1.2625(6) 1.1395(4) 0.075 Uiso 1 calc R .
C33 C 0.2406(10) 1.2558(8) 1.1755(5) 0.093(3) Uani 1 d DU .
H33 H 0.2696(10) 1.2441(8) 1.2180(5) 0.112 Uiso 1 calc R .
C34 C 0.1523(11) 1.2617(8) 1.1585(6) 0.101(4) Uani 1 d DU .
H34 H 0.1200(11) 1.2527(8) 1.1899(6) 0.121 Uiso 1 calc R .
C35 C 0.1086(8) 1.2800(7) 1.0978(6) 0.085(3) Uani 1 d DU .
H35 H 0.0472(8) 1.2840(7) 1.0877(6) 0.102 Uiso 1 calc R .
C36 C 0.1542(6) 1.2927(6) 1.0516(5) 0.059(2) Uani 1 d DU .
H36 H 0.1241(6) 1.3059(6) 1.0096(5) 0.071 Uiso 1 calc R .
C41 C 0.2498(4) 1.3753(6) 0.9450(3) 0.0389(15) Uani 1 d DU .
C42 C 0.2182(6) 1.4716(6) 0.9615(5) 0.066(2) Uani 1 d DU .
H42 H 0.2179(6) 1.4850(6) 1.0042(5) 0.080 Uiso 1 calc R .
C43 C 0.1875(8) 1.5471(9) 0.9172(7) 0.096(3) Uani 1 d DU .
H43 H 0.1676(8) 1.6132(9) 0.9291(7) 0.115 Uiso 1 calc R .
C44 C 0.1858(7) 1.5266(8) 0.8563(6) 0.091(3) Uani 1 d DU .
H44 H 0.1640(7) 1.5788(8) 0.8255(6) 0.109 Uiso 1 calc R .
C45 C 0.2149(6) 1.4319(8) 0.8378(4) 0.074(3) Uani 1 d DU .
H45 H 0.2124(6) 1.4185(8) 0.7947(4) 0.089 Uiso 1 calc R .
C46 C 0.2484(5) 1.3554(6) 0.8832(3) 0.047(2) Uani 1 d DU .
H46 H 0.2699(5) 1.2902(6) 0.8712(3) 0.057 Uiso 1 calc R .
C51 C 0.4089(5) 1.3470(6) 1.0369(3) 0.039(2) Uani 1 d DU .
C52 C 0.4773(5) 1.3179(7) 1.0112(3) 0.049(2) Uani 1 d DU .
H52 H 0.4700(5) 1.2649(7) 0.9796(3) 0.059 Uiso 1 calc R .
C53 C 0.5557(5) 1.3662(7) 1.0317(4) 0.056(2) Uani 1 d DU .
H53 H 0.6032(5) 1.3461(7) 1.0144(4) 0.068 Uiso 1 calc R .
C54 C 0.5665(6) 1.4420(7) 1.0762(4) 0.064(2) Uani 1 d DU .
H54 H 0.6219(6) 1.4735(7) 1.0907(4) 0.076 Uiso 1 calc R .
C55 C 0.4992(7) 1.4738(8) 1.1006(4) 0.067(2) Uani 1 d DU .
H55 H 0.5070(7) 1.5291(8) 1.1308(4) 0.080 Uiso 1 calc R .
C56 C 0.4201(6) 1.4266(6) 1.0818(4) 0.055(2) Uani 1 d DU .
H56 H 0.3731(6) 1.4480(6) 1.0993(4) 0.066 Uiso 1 calc R .
C99 C 0.4897(7) 1.1681(8) 0.7762(4) 0.055(3) Uiso 0.778(9) d PDU 1
F1 F 0.4898(6) 1.0643(5) 0.7893(4) 0.093(3) Uani 0.778(9) d PD 1
F2 F 0.5671(5) 1.2067(8) 0.8062(5) 0.091(3) Uani 0.778(9) d PD 1
F3 F 0.4829(5) 1.1770(6) 0.7152(3) 0.072(2) Uani 0.778(9) d PD 1
S1 S 0.4048(2) 1.2348(3) 0.80213(12) 0.0469(9) Uani 0.778(9) d PD 1
O3 O 0.4139(6) 1.3422(6) 0.7839(4) 0.068(2) Uani 0.778(9) d PDU 1
O4 O 0.4201(5) 1.2133(9) 0.8677(3) 0.074(3) Uani 0.778(9) d PDU 1
O5 O 0.3280(5) 1.1843(8) 0.7679(4) 0.078(3) Uani 0.778(9) d PDU 1
C99' C 0.5234(16) 1.1389(21) 0.7895(12) 0.091(4) Uiso 0.222(9) d PDU 2
F1' F 0.5556(18) 1.0602(19) 0.8286(12) 0.091(4) Uiso 0.222(9) d PDU 2
F2' F 0.5844(18) 1.2135(24) 0.7954(18) 0.091(4) Uiso 0.222(9) d PDU 2
F3' F 0.5074(18) 1.1019(24) 0.7308(10) 0.091(4) Uiso 0.222(9) d PDU 2
S1' S 0.4312(11) 1.1948(14) 0.8066(8) 0.091(4) Uiso 0.222(9) d PDU 2
O3' O 0.4038(20) 1.2769(23) 0.7622(14) 0.091(4) Uiso 0.222(9) d PDU 2
O4' O 0.4522(23) 1.2305(28) 0.8700(11) 0.091(4) Uiso 0.222(9) d PDU 2
O5' O 0.3700(18) 1.1074(21) 0.7970(14) 0.091(4) Uiso 0.222(9) d PDU 2
C98 C -0.0676(12) 1.3259(14) 0.9463(8) 0.149(10) Uiso 0.617(8) d PDU 1
F4 F -0.0193(7) 1.2485(10) 0.9336(5) 0.109(4) Uani 0.617(8) d PDU 1
F5 F -0.0670(10) 1.3377(15) 1.0069(5) 0.220(12) Uani 0.617(8) d PDU 1
F6 F -0.0486(13) 1.4228(11) 0.9251(8) 0.167(7) Uani 0.617(8) d PDU 1
S2 S -0.1730(4) 1.2968(4) 0.9054(2) 0.087(2) Uani 0.617(8) d PDU 1
O6 O -0.1669(9) 1.2897(10) 0.8412(4) 0.064(4) Uani 0.617(8) d PDU 1
O7 O -0.2253(10) 1.3861(12) 0.9191(6) 0.172(10) Uani 0.617(8) d PDU 1
O8 O -0.1917(10) 1.2015(10) 0.9332(6) 0.121(6) Uani 0.617(8) d PDU 1
C98' C -0.0463(15) 1.4070(17) 0.9095(11) 0.118(3) Uiso 0.383(8) d PDU 2
F4' F -0.0655(13) 1.4788(13) 0.8657(8) 0.118(3) Uiso 0.383(8) d PDU 2
F5' F 0.0237(11) 1.3564(14) 0.8973(9) 0.118(3) Uiso 0.383(8) d PDU 2
F6' F -0.0271(14) 1.4473(16) 0.9654(9) 0.118(3) Uiso 0.383(8) d PDU 2
S2' S -0.1241(8) 1.3077(10) 0.9056(6) 0.118(3) Uiso 0.383(8) d PDU 2
O6' O -0.1521(22) 1.2878(28) 0.8389(9) 0.118(3) Uiso 0.383(8) d PDU 2
O7' O -0.1992(14) 1.3604(21) 0.9267(13) 0.118(3) Uiso 0.383(8) d PDU 2
O8' O -0.0921(16) 1.2328(16) 0.9466(10) 0.118(3) Uiso 0.383(8) d PDU 2

loop_
_atom_type_symbol
_atom_type_description
_atom_type_scat_dispersion_real
_atom_type_scat_dispersion_imag
_atom_type_scat_source
C C 0.0033 0.0016 'International Tables Vol C Tables 4.2.6.8 and 6.1.1.4'
H H 0.0000 0.0000 'International Tables Vol C Tables 4.2.6.8 and 6.1.1.4'
O O 0.0106 0.0060 'International Tables Vol C Tables 4.2.6.8 and 6.1.1.4'
P P 0.1023 0.0942 'International Tables Vol C Tables 4.2.6.8 and 6.1.1.4'
Pt Pt -1.7033 8.3905 'International Tables Vol C Tables 4.2.6.8 and 6.1.1.4'
N N 0.0061 0.0033 'International Tables Vol C Tables 4.2.6.8 and 6.1.1.4'
S S 0.1246 0.1234 'International Tables Vol C Tables 4.2.6.8 and 6.1.1.4'
F F 0.0171 0.0103 'International Tables Vol C Tables 4.2.6.8 and 6.1.1.4'

loop_
_geom_angle_atom_site_label_1
_geom_angle_atom_site_label_2
_geom_angle_atom_site_label_3
_geom_angle
C1 Pt N2 91.8(2)
C1 Pt C5 90.5(3)
N2 Pt C5 163.9(2)
C1 Pt C6 81.7(3)
N2 Pt C6 158.0(3)
C5 Pt C6 38.0(3)
C1 Pt N1 178.9(2)
N2 Pt N1 88.6(2)
C5 Pt N1 89.4(2)
C6 Pt N1 97.6(3)
C41 P1 C31 109.3(4)
C41 P1 C51 106.7(3)
C31 P1 C51 110.6(4)
C41 P1 C9 108.2(3)
C31 P1 C9 110.5(3)
C51 P1 C9 111.5(3)
C8 C1 C2 116.8(6)
C8 C1 Pt 105.6(5)
C2 C1 Pt 110.7(4)
C1 C2 C3 114.6(5)
C1 C2 C9 112.8(5)
C3 C2 C9 110.2(5)
C4 C3 C2 113.4(6)
C5 C4 C3 118.5(6)
C6 C5 C4 129.4(7)
C6 C5 Pt 71.2(4)
C4 C5 Pt 112.7(4)
C5 C6 C7 128.1(7)
C5 C6 Pt 70.9(4)
C7 C6 Pt 110.6(5)
C6 C7 C8 111.5(7)
C1 C8 C7 112.7(6)
C10 C9 C2 113.4(6)
C10 C9 P1 107.7(5)
C2 C9 P1 110.4(4)
O1 C10 O2 124.4(8)
O1 C10 C9 126.0(7)
O2 C10 C9 109.6(7)
C10 O2 C11 113.0(8)
C16 N1 C12 118.4(6)
C16 N1 Pt 122.3(5)
C12 N1 Pt 119.2(5)
N1 C12 C13 122.0(8)
C14 C13 C12 119.4(8)
C15 C14 C13 118.6(8)
C14 C15 C16 119.9(8)
N1 C16 C15 121.6(7)
C17 N2 C21 117.6(7)
C17 N2 Pt 121.1(5)
C21 N2 Pt 121.2(6)
N2 C17 C18 122.1(8)
C19 C18 C17 119.1(10)
C20 C19 C18 120.1(9)
C19 C20 C21 119.6(8)
N2 C21 C20 121.6(9)
C36 C31 C32 119.2(8)
C36 C31 P1 121.3(7)
C32 C31 P1 119.3(7)
C33 C32 C31 120.3(11)
C34 C33 C32 118.2(12)
C33 C34 C35 122.3(10)
C34 C35 C36 119.8(12)
C31 C36 C35 120.2(10)
C46 C41 C42 119.3(8)
C46 C41 P1 122.4(6)
C42 C41 P1 117.8(6)
C43 C42 C41 121.0(10)
C44 C43 C42 119.3(11)
C43 C44 C45 121.5(9)
C44 C45 C46 119.4(10)
C41 C46 C45 119.4(8)
C52 C51 C56 119.6(7)
C52 C51 P1 119.7(5)
C56 C51 P1 120.3(6)
C53 C52 C51 119.2(8)
C54 C53 C52 120.9(9)
C53 C54 C55 120.7(8)
C54 C55 C56 120.1(8)
C55 C56 C51 119.5(9)
F3 C99 F1 107.2(8)
F3 C99 F2 108.6(8)
F1 C99 F2 107.0(10)
F3 C99 S1 112.7(7)
F1 C99 S1 111.0(7)
F2 C99 S1 110.1(7)
O4 S1 O5 112.0(5)
O4 S1 O3 117.1(6)
O5 S1 O3 113.9(6)
O4 S1 C99 105.1(5)
O5 S1 C99 103.7(5)
O3 S1 C99 103.3(5)
F3' C99' F2' 108.6(19)
F3' C99' F1' 108.5(18)
F2' C99' F1' 107.4(19)
F3' C99' S1' 111.2(17)
F2' C99' S1' 108.5(18)
F1' C99' S1' 112.5(17)
O3' S1' O4' 113.7(16)
O3' S1' O5' 111.4(15)
O4' S1' O5' 112.6(15)
O3' S1' C99' 106.9(14)
O4' S1' C99' 108.3(15)
O5' S1' C99' 103.1(14)
F4 C98 F5 114.9(15)
F4 C98 F6 114.4(16)
F5 C98 F6 106.5(15)
F4 C98 S2 105.7(12)
F5 C98 S2 109.0(13)
F6 C98 S2 105.8(14)
O8 S2 O6 115.8(8)
O8 S2 O7 112.6(10)
O6 S2 O7 114.4(7)
O8 S2 C98 103.2(8)
O6 S2 C98 104.4(8)
O7 S2 C98 104.7(8)
F6' C98' F4' 112.6(19)
F6' C98' F5' 110.0(18)
F4' C98' F5' 104.4(16)
F6' C98' S2' 110.0(16)
F4' C98' S2' 114.7(17)
F5' C98' S2' 104.6(15)
O8' S2' O6' 122.8(16)
O8' S2' O7' 108.3(13)
O6' S2' O7' 107.3(14)
O8' S2' C98' 108.7(14)
O6' S2' C98' 103.1(14)
O7' S2' C98' 105.2(12)

loop_
_geom_bond_atom_site_label_1
_geom_bond_atom_site_label_2
_geom_bond_distance
Pt C1 2.057(7)
Pt N2 2.057(6)
Pt C5 2.140(6)
Pt C6 2.144(7)
Pt N1 2.151(6)
O1 C10 1.192(10)
P1 C41 1.777(7)
P1 C31 1.780(7)
P1 C51 1.802(7)
P1 C9 1.837(7)
C1 C8 1.532(10)
C1 C2 1.546(9)
C2 C3 1.550(8)
C2 C9 1.576(9)
C3 C4 1.514(10)
C4 C5 1.504(10)
C5 C6 1.393(9)
C6 C7 1.503(11)
C7 C8 1.528(11)
C9 C10 1.515(10)
C10 O2 1.308(10)
O2 C11 1.471(13)
N1 C16 1.331(9)
N1 C12 1.348(9)
C12 C13 1.368(12)
C13 C14 1.369(13)
C14 C15 1.364(12)
C15 C16 1.377(11)
N2 C17 1.344(10)
N2 C21 1.353(9)
C17 C18 1.368(11)
C18 C19 1.361(14)
C19 C20 1.336(14)
C20 C21 1.377(11)
C31 C36 1.374(12)
C31 C32 1.416(12)
C32 C33 1.386(12)
C33 C34 1.37(2)
C34 C35 1.37(2)
C35 C36 1.376(11)
C41 C46 1.368(10)
C41 C42 1.394(11)
C42 C43 1.369(14)
C43 C44 1.35(2)
C44 C45 1.37(2)
C45 C46 1.401(11)
C51 C52 1.378(11)
C51 C56 1.388(10)
C52 C53 1.366(11)
C53 C54 1.349(12)
C54 C55 1.356(14)
C55 C56 1.366(12)
C99 F3 1.318(10)
C99 F1 1.342(11)
C99 F2 1.346(12)
C99 S1 1.784(11)
S1 O4 1.424(7)
S1 O5 1.428(7)
S1 O3 1.430(8)
C99' F3' 1.33(2)
C99' F2' 1.34(2)
C99' F1' 1.34(2)
C99' S1' 1.74(2)
S1' O3' 1.42(2)
S1' O4' 1.42(2)
S1' O5' 1.45(2)
C98 F4 1.31(2)
C98 F5 1.33(2)
C98 F6 1.37(2)
C98 S2 1.75(2)
S2 O8 1.410(11)
S2 O6 1.433(10)
S2 O7 1.470(10)
C98' F6' 1.30(2)
C98' F4' 1.30(2)
C98' F5' 1.36(2)
C98' S2' 1.75(2)
S2' O8' 1.32(2)
S2' O6' 1.45(2)
S2' O7' 1.52(2)
